data_7154143
loop_
_publ_author_name
'Chen, Rongshun'
'Xu, Silong'
'Fan, Xia'
'Li, Hanyuan'
'Tang, Yuhai'
'He, Zhengjie'

_publ_section_title
;
 Construction of dispirocyclohexanes via amine-catalyzed [2 + 2 + 2]
 annulations of Morita-Baylis-Hillman acetates with exocyclic alkenes.
;
_journal_issue 2
_journal_name_full 'Organic &amp; biomolecular chemistry'
_journal_page_first 398
_journal_page_last 408
_journal_paper_doi 10.1039/c4ob01927j
_journal_volume 13
_journal_year 2015
_chemical_formula_sum 'C37 H40 N2 O10'
_chemical_formula_weight 672.71
_chemical_name_systematic
; 
 ? 
;
_space_group_IT_number 2
_symmetry_cell_setting triclinic
_symmetry_space_group_name_Hall '-P 1'
_symmetry_space_group_name_H-M 'P -1'
_atom_sites_solution_hydrogens geom
_atom_sites_solution_primary direct
_atom_sites_solution_secondary difmap
_audit_creation_method SHELXL-97
_cell_angle_alpha 65.69(3)
_cell_angle_beta 80.28(3)
_cell_angle_gamma 81.84(3)
_cell_formula_units_Z 2
_cell_length_a 10.530(2)
_cell_length_b 13.602(3)
_cell_length_c 13.650(3)
_cell_measurement_reflns_used 3988
_cell_measurement_temperature 293(2)
_cell_measurement_theta_max 30.4130
_cell_measurement_theta_min 2.4087
_cell_volume 1750.4(8)
_computing_cell_refinement crystalclear
_computing_data_collection crystalclear
_computing_data_reduction crystalclear
_computing_molecular_graphics 'Bruker SHELXTL'
_computing_publication_material 'Bruker SHELXTL'
_computing_structure_refinement 'SHELXL-97 (Sheldrick, 1997)'
_computing_structure_solution 'SHELXS-97 (Sheldrick, 1990)'
_diffrn_ambient_temperature 293(2)
_diffrn_measured_fraction_theta_full 0.956
_diffrn_measured_fraction_theta_max 0.956
_diffrn_measurement_device_type 'rigaku saturn'
_diffrn_measurement_method '\w scans'
_diffrn_radiation_monochromator confocal
_diffrn_radiation_source 'rotating anode'
_diffrn_radiation_type MoK\a
_diffrn_radiation_wavelength 0.71073
_diffrn_reflns_av_R_equivalents 0.0425
_diffrn_reflns_av_sigmaI/netI 0.0895
_diffrn_reflns_limit_h_max 14
_diffrn_reflns_limit_h_min -14
_diffrn_reflns_limit_k_max 14
_diffrn_reflns_limit_k_min -18
_diffrn_reflns_limit_l_max 17
_diffrn_reflns_limit_l_min -18
_diffrn_reflns_number 18820
_diffrn_reflns_theta_full 29.07
_diffrn_reflns_theta_max 29.07
_diffrn_reflns_theta_min 1.81
_diffrn_standards_decay_% 0
_diffrn_standards_interval_count 0
_diffrn_standards_interval_time 0
_diffrn_standards_number 0
_exptl_absorpt_coefficient_mu 0.093
_exptl_absorpt_correction_T_max 0.9889
_exptl_absorpt_correction_T_min 0.9816
_exptl_absorpt_correction_type multi-scan
_exptl_absorpt_process_details crystalclear
_exptl_crystal_density_diffrn 1.276
_exptl_crystal_density_method 'not measured'
_exptl_crystal_F_000 712
_exptl_crystal_size_max 0.20
_exptl_crystal_size_mid 0.18
_exptl_crystal_size_min 0.12
_refine_diff_density_max 0.202
_refine_diff_density_min -0.187
_refine_diff_density_rms 0.044
_refine_ls_extinction_coef 0.0339(13)
_refine_ls_extinction_expression Fc^*^=kFc[1+0.001xFc^2^\l^3^/sin(2\q)]^-1/4^
_refine_ls_extinction_method SHELXL
_refine_ls_goodness_of_fit_ref 1.006
_refine_ls_hydrogen_treatment mixed
_refine_ls_matrix_type full
_refine_ls_number_parameters 478
_refine_ls_number_reflns 8967
_refine_ls_number_restraints 86
_refine_ls_restrained_S_all 1.026
_refine_ls_R_factor_all 0.1203
_refine_ls_R_factor_gt 0.0494
_refine_ls_shift/su_max 0.001
_refine_ls_shift/su_mean 0.000
_refine_ls_structure_factor_coef Fsqd
_refine_ls_weighting_details 'calc w=1/[\s^2^(Fo^2^)+(0.0351P)^2^+0.0000P] where P=(Fo^2^+2Fc^2^)/3'
_refine_ls_weighting_scheme calc
_refine_ls_wR_factor_gt 0.0929
_refine_ls_wR_factor_ref 0.1116
_reflns_number_gt 3711
_reflns_number_total 8967
_reflns_threshold_expression >2sigma(I)
_cod_data_source_file c4ob01927j2.cif
_cod_data_source_block shelxl
_cod_depositor_comments
;
The following automatic conversions were performed:

'_symmetry_cell_setting' value 'Triclinic' changed to 'triclinic'
according to
/usr/data/users/saulius/crontab/automatic-downloads/rss-feeds/RSC/lib/dictionaries/cif_core.dic
dictionary named 'cif_core.dic' version 2.4.2 from
2011-04-26.

'_exptl_absorpt_correction_type' value 'MULTI-SCAN'
changed to 'multi-scan' according to
/usr/data/users/saulius/crontab/automatic-downloads/rss-feeds/RSC/lib/dictionaries/cif_core.dic
dictionary named 'cif_core.dic' version 2.4.2 from 2011-04-26.

Automatic conversion script
Id: cif_fix_values 2827 2014-09-09 07:05:25Z andrius 

 Adding full bibliography for 7154142--7154143.cif.
;
_cod_original_cell_volume 1750.5(6)
_cod_original_sg_symbol_H-M P-1
_cod_database_code 7154143

loop_
_symmetry_equiv_pos_as_xyz
'x, y, z'
'-x, -y, -z'

loop_
_atom_site_label
_atom_site_type_symbol
_atom_site_fract_x
_atom_site_fract_y
_atom_site_fract_z
_atom_site_U_iso_or_equiv
_atom_site_adp_type
_atom_site_occupancy
_atom_site_symmetry_multiplicity
_atom_site_calc_flag
_atom_site_refinement_flags
_atom_site_disorder_assembly
_atom_site_disorder_group
O1 O 0.40371(13) 0.72086(11) 0.29481(11) 0.0525(4) Uani 1 1 d . . .
O2 O 0.24192(13) 0.75203(10) 0.19290(10) 0.0502(4) Uani 1 1 d . . .
O3 O 0.38693(14) 0.17568(11) 0.56435(12) 0.0670(4) Uani 1 1 d . . .
O4 O 0.59906(12) 0.13029(10) 0.54403(9) 0.0453(3) Uani 1 1 d . . .
O5 O 0.57506(13) 0.19684(10) 0.29833(10) 0.0460(3) Uani 1 1 d . B .
O6 O 0.9640(7) 0.0825(17) 0.2838(16) 0.092(3) Uani 0.39(3) 1 d PDU A 1
O6' O 0.9407(10) 0.0357(10) 0.3344(11) 0.102(3) Uani 0.61(3) 1 d PDU A 2
O7 O 0.77859(15) 0.37781(13) 0.12609(12) 0.0763(5) Uani 1 1 d D . .
O8 O 0.84215(13) 0.49458(12) 0.18169(11) 0.0582(4) Uani 1 1 d . . .
O9 O 0.66148(12) 0.56739(10) 0.38845(9) 0.0445(3) Uani 1 1 d . B .
O10 O 0.79546(18) 0.82882(15) 0.12208(14) 0.1006(7) Uani 1 1 d . B .
N1 N 0.78704(16) 0.16988(13) 0.33996(12) 0.0462(4) Uani 1 1 d . A .
N2 N 0.68756(14) 0.67872(12) 0.20494(11) 0.0362(4) Uani 1 1 d . B .
C1 C 0.43243(16) 0.49992(14) 0.34134(13) 0.0327(4) Uani 1 1 d . . .
H1A H 0.4436 0.5187 0.4012 0.039 Uiso 1 1 calc R . .
C2 C 0.41178(17) 0.37943(14) 0.39292(13) 0.0348(4) Uani 1 1 d . . .
H2A H 0.3353 0.3670 0.4459 0.042 Uiso 1 1 calc R . .
H2B H 0.3979 0.3560 0.3376 0.042 Uiso 1 1 calc R . .
C3 C 0.52806(16) 0.31378(14) 0.44780(13) 0.0330(4) Uani 1 1 d . . .
H3A H 0.5479 0.3488 0.4928 0.040 Uiso 1 1 calc R . .
C4 C 0.65110(17) 0.31625(14) 0.36527(13) 0.0330(4) Uani 1 1 d . B .
C5 C 0.63516(16) 0.41890(13) 0.25669(12) 0.0314(4) Uani 1 1 d . . .
H5A H 0.5811 0.3968 0.2187 0.038 Uiso 1 1 calc R B .
C6 C 0.56215(16) 0.52610(14) 0.26151(12) 0.0305(4) Uani 1 1 d . B .
C7 C 0.55186(17) 0.60264(14) 0.14450(13) 0.0323(4) Uani 1 1 d . . .
C8 C 0.48545(19) 0.59448(16) 0.06938(14) 0.0447(5) Uani 1 1 d . B .
H8A H 0.4328 0.5382 0.0893 0.054 Uiso 1 1 calc R . .
C9 C 0.4985(2) 0.67137(18) -0.03597(15) 0.0561(6) Uani 1 1 d . . .
H9A H 0.4520 0.6683 -0.0867 0.067 Uiso 1 1 calc R B .
C10 C 0.5800(2) 0.75234(18) -0.06600(16) 0.0598(6) Uani 1 1 d . B .
H10A H 0.5903 0.8017 -0.1378 0.072 Uiso 1 1 calc R . .
C11 C 0.6469(2) 0.76202(16) 0.00785(15) 0.0509(5) Uani 1 1 d . . .
H11A H 0.7013 0.8173 -0.0130 0.061 Uiso 1 1 calc R B .
C12 C 0.63058(17) 0.68713(15) 0.11360(13) 0.0368(4) Uani 1 1 d . B .
C13 C 0.64375(17) 0.58851(14) 0.29632(14) 0.0346(4) Uani 1 1 d . . .
C14 C 0.7768(2) 0.74819(19) 0.20191(18) 0.0545(6) Uani 1 1 d . . .
C15 C 0.8487(2) 0.7155(2) 0.29677(17) 0.0671(7) Uani 1 1 d . B .
H15A H 0.9063 0.7695 0.2836 0.101 Uiso 1 1 calc R . .
H15B H 0.8975 0.6474 0.3078 0.101 Uiso 1 1 calc R . .
H15C H 0.7886 0.7085 0.3601 0.101 Uiso 1 1 calc R . .
C16 C 0.76277(19) 0.43768(16) 0.18454(15) 0.0416(5) Uani 1 1 d . B .
C17 C 0.9143(7) 0.3785(8) 0.0705(7) 0.089(3) Uani 0.528(7) 1 d PDU B 1
H17A H 0.9358 0.4520 0.0251 0.107 Uiso 0.528(7) 1 calc PR B 1
H17B H 0.9753 0.3453 0.1232 0.107 Uiso 0.528(7) 1 calc PR B 1
C18 C 0.9171(7) 0.3153(6) 0.0041(5) 0.110(3) Uani 0.528(7) 1 d PDU B 1
H18A H 1.0021 0.3130 -0.0341 0.166 Uiso 0.528(7) 1 calc PR B 1
H18B H 0.8555 0.3489 -0.0470 0.166 Uiso 0.528(7) 1 calc PR B 1
H18C H 0.8955 0.2430 0.0503 0.166 Uiso 0.528(7) 1 calc PR B 1
C17' C 0.8771(8) 0.3984(9) 0.0292(6) 0.092(3) Uani 0.472(7) 1 d PDU B 2
H17C H 0.9063 0.4705 0.0019 0.110 Uiso 0.472(7) 1 calc PR B 2
H17D H 0.8447 0.3884 -0.0282 0.110 Uiso 0.472(7) 1 calc PR B 2
C18' C 0.9835(8) 0.3113(7) 0.0778(8) 0.146(4) Uani 0.472(7) 1 d PDU B 2
H18D H 1.0565 0.3172 0.0235 0.219 Uiso 0.472(7) 1 calc PR B 2
H18E H 0.9518 0.2411 0.1030 0.219 Uiso 0.472(7) 1 calc PR B 2
H18F H 1.0093 0.3207 0.1374 0.219 Uiso 0.472(7) 1 calc PR B 2
C19 C 0.77902(17) 0.29980(16) 0.40915(14) 0.0389(5) Uani 1 1 d . . .
C20 C 0.8247(2) 0.35295(17) 0.46228(15) 0.0507(5) Uani 1 1 d . B .
H20A H 0.7733 0.4080 0.4769 0.061 Uiso 1 1 calc R . .
C21 C 0.9481(2) 0.3227(2) 0.49328(18) 0.0692(7) Uani 1 1 d . . .
H21A H 0.9798 0.3588 0.5278 0.083 Uiso 1 1 calc R B .
C22 C 1.0241(2) 0.2405(2) 0.4737(2) 0.0819(8) Uani 1 1 d . B .
H22A H 1.1069 0.2222 0.4943 0.098 Uiso 1 1 calc R . .
C23 C 0.9788(2) 0.1843(2) 0.42374(19) 0.0743(7) Uani 1 1 d . . .
H23A H 1.0290 0.1270 0.4124 0.089 Uiso 1 1 calc R B .
C24 C 0.8562(2) 0.21601(17) 0.39095(15) 0.0493(5) Uani 1 1 d . A .
C25 C 0.66197(19) 0.22127(15) 0.33048(13) 0.0375(4) Uani 1 1 d . . .
C26 C 0.8421(3) 0.0902(2) 0.3007(2) 0.0696(7) Uani 1 1 d D . .
C27 C 0.7644(2) 0.05604(19) 0.24052(19) 0.0759(8) Uani 1 1 d . A .
H27A H 0.8144 0.0018 0.2191 0.114 Uiso 1 1 calc R . .
H27B H 0.7413 0.1174 0.1773 0.114 Uiso 1 1 calc R . .
H27C H 0.6874 0.0268 0.2863 0.114 Uiso 1 1 calc R . .
C28 C 0.4941(2) 0.20003(15) 0.52474(14) 0.0401(5) Uani 1 1 d . . .
C29 C 0.5780(2) 0.01865(15) 0.61509(16) 0.0527(5) Uani 1 1 d . . .
H29A H 0.5076 -0.0049 0.5946 0.063 Uiso 1 1 calc R . .
H29B H 0.5558 0.0116 0.6895 0.063 Uiso 1 1 calc R . .
C30 C 0.7010(2) -0.04907(17) 0.60428(18) 0.0657(6) Uani 1 1 d . . .
H30A H 0.6898 -0.1236 0.6505 0.099 Uiso 1 1 calc R . .
H30B H 0.7698 -0.0253 0.6250 0.099 Uiso 1 1 calc R . .
H30C H 0.7219 -0.0416 0.5305 0.099 Uiso 1 1 calc R . .
C31 C 0.31636(18) 0.57135(15) 0.29249(14) 0.0369(4) Uani 1 1 d . . .
C32 C 0.2095(2) 0.53627(18) 0.28316(19) 0.0571(6) Uani 1 1 d D . .
H32A H 0.1972(19) 0.4609(9) 0.3078(14) 0.069 Uiso 1 1 d D . .
H32B H 0.1390(14) 0.5894(12) 0.2552(14) 0.069 Uiso 1 1 d D . .
C33 C 0.32569(19) 0.68923(16) 0.26042(15) 0.0402(5) Uani 1 1 d . . .
C34 C 0.2372(2) 0.87214(16) 0.15073(16) 0.0509(5) Uani 1 1 d . . .
C35 C 0.1950(3) 0.9080(2) 0.24271(19) 0.0870(8) Uani 1 1 d . . .
H35A H 0.2615 0.8856 0.2895 0.131 Uiso 1 1 calc R . .
H35B H 0.1169 0.8758 0.2830 0.131 Uiso 1 1 calc R . .
H35C H 0.1797 0.9854 0.2143 0.131 Uiso 1 1 calc R . .
C36 C 0.1341(2) 0.90741(19) 0.0747(2) 0.0858(8) Uani 1 1 d . . .
H36A H 0.0528 0.8828 0.1155 0.129 Uiso 1 1 calc R . .
H36B H 0.1579 0.8768 0.0216 0.129 Uiso 1 1 calc R . .
H36C H 0.1264 0.9849 0.0392 0.129 Uiso 1 1 calc R . .
C37 C 0.3662(2) 0.90977(19) 0.0882(2) 0.0931(9) Uani 1 1 d . . .
H37A H 0.4302 0.8875 0.1373 0.140 Uiso 1 1 calc R . .
H37B H 0.3593 0.9872 0.0520 0.140 Uiso 1 1 calc R . .
H37C H 0.3910 0.8785 0.0356 0.140 Uiso 1 1 calc R . .

loop_
_atom_site_aniso_label
_atom_site_aniso_U_11
_atom_site_aniso_U_22
_atom_site_aniso_U_33
_atom_site_aniso_U_23
_atom_site_aniso_U_13
_atom_site_aniso_U_12
O1 0.0547(9) 0.0365(9) 0.0697(9) -0.0226(7) -0.0203(7) 0.0056(7)
O2 0.0568(9) 0.0286(8) 0.0563(8) -0.0063(7) -0.0186(7) 0.0046(7)
O3 0.0471(10) 0.0409(9) 0.0800(10) 0.0005(8) 0.0129(8) -0.0020(8)
O4 0.0467(8) 0.0283(8) 0.0468(8) -0.0025(6) -0.0049(6) 0.0017(7)
O5 0.0543(9) 0.0337(8) 0.0521(8) -0.0185(7) -0.0088(7) -0.0029(7)
O6 0.067(4) 0.110(7) 0.106(7) -0.065(6) -0.013(3) 0.038(4)
O6' 0.096(4) 0.092(5) 0.112(5) -0.052(4) -0.025(4) 0.060(3)
O7 0.0816(12) 0.0767(12) 0.0785(11) -0.0509(10) 0.0431(9) -0.0309(10)
O8 0.0404(9) 0.0482(10) 0.0784(10) -0.0204(8) 0.0039(7) -0.0085(8)
O9 0.0548(9) 0.0443(9) 0.0365(7) -0.0153(6) -0.0127(6) -0.0045(7)
O10 0.1217(16) 0.0702(13) 0.0908(12) 0.0130(10) -0.0359(11) -0.0615(12)
N1 0.0460(10) 0.0396(11) 0.0505(10) -0.0212(9) -0.0028(8) 0.0116(9)
N2 0.0401(9) 0.0285(9) 0.0386(8) -0.0106(7) -0.0062(7) -0.0052(7)
C1 0.0359(11) 0.0288(11) 0.0314(9) -0.0110(8) -0.0038(8) -0.0004(8)
C2 0.0360(11) 0.0287(11) 0.0357(10) -0.0095(8) -0.0025(8) -0.0023(9)
C3 0.0370(11) 0.0274(10) 0.0317(9) -0.0102(8) -0.0035(8) 0.0013(8)
C4 0.0347(11) 0.0262(10) 0.0343(10) -0.0093(8) -0.0053(8) 0.0018(8)
C5 0.0351(11) 0.0268(10) 0.0293(9) -0.0093(8) -0.0019(8) -0.0014(8)
C6 0.0353(10) 0.0250(10) 0.0302(9) -0.0091(8) -0.0050(7) -0.0036(8)
C7 0.0356(10) 0.0277(10) 0.0328(9) -0.0119(8) -0.0046(8) 0.0005(8)
C8 0.0572(13) 0.0372(12) 0.0409(11) -0.0153(10) -0.0127(9) 0.0001(10)
C9 0.0815(17) 0.0512(15) 0.0375(12) -0.0181(11) -0.0194(11) 0.0048(13)
C10 0.0898(18) 0.0460(14) 0.0331(11) -0.0054(10) -0.0092(11) -0.0026(13)
C11 0.0638(15) 0.0362(13) 0.0414(12) -0.0046(10) -0.0014(10) -0.0080(11)
C12 0.0439(12) 0.0286(11) 0.0336(10) -0.0091(9) -0.0044(8) 0.0002(9)
C13 0.0361(11) 0.0302(11) 0.0355(10) -0.0115(9) -0.0058(8) 0.0001(9)
C14 0.0522(14) 0.0471(15) 0.0644(14) -0.0182(12) -0.0066(11) -0.0184(12)
C15 0.0500(14) 0.088(2) 0.0726(15) -0.0335(14) -0.0111(12) -0.0256(14)
C16 0.0457(13) 0.0304(11) 0.0411(11) -0.0105(9) 0.0022(9) 0.0005(10)
C17 0.073(5) 0.090(4) 0.093(5) -0.047(4) 0.048(4) -0.005(4)
C18 0.112(5) 0.138(5) 0.098(4) -0.080(4) 0.036(4) -0.015(4)
C17' 0.079(5) 0.112(5) 0.096(5) -0.060(4) 0.032(4) -0.036(4)
C18' 0.113(6) 0.141(6) 0.137(6) -0.036(5) 0.051(5) 0.000(5)
C19 0.0337(11) 0.0378(12) 0.0374(10) -0.0072(9) -0.0064(8) 0.0001(9)
C20 0.0515(13) 0.0475(14) 0.0498(12) -0.0124(10) -0.0193(10) -0.0004(11)
C21 0.0586(16) 0.0748(19) 0.0747(16) -0.0222(14) -0.0333(13) -0.0009(14)
C22 0.0502(16) 0.100(2) 0.0939(19) -0.0340(18) -0.0319(14) 0.0120(16)
C23 0.0492(15) 0.083(2) 0.0862(18) -0.0346(16) -0.0186(13) 0.0242(14)
C24 0.0413(13) 0.0496(14) 0.0488(12) -0.0142(11) -0.0070(10) 0.0070(11)
C25 0.0425(12) 0.0270(11) 0.0339(10) -0.0060(9) -0.0003(9) 0.0010(9)
C26 0.0709(19) 0.0626(18) 0.0716(16) -0.0333(15) -0.0016(15) 0.0193(15)
C27 0.088(2) 0.0607(17) 0.0836(17) -0.0456(15) 0.0209(15) -0.0046(15)
C28 0.0443(13) 0.0316(12) 0.0373(11) -0.0090(9) -0.0018(9) 0.0007(10)
C29 0.0598(15) 0.0283(12) 0.0513(12) 0.0002(10) -0.0030(10) 0.0008(11)
C30 0.0725(17) 0.0389(14) 0.0715(15) -0.0120(12) -0.0106(12) 0.0109(12)
C31 0.0362(11) 0.0299(11) 0.0393(10) -0.0104(9) -0.0031(8) 0.0016(9)
C32 0.0466(14) 0.0360(13) 0.0777(15) -0.0093(12) -0.0176(11) 0.0016(11)
C33 0.0393(12) 0.0346(12) 0.0415(11) -0.0131(9) -0.0033(9) 0.0045(10)
C34 0.0529(14) 0.0270(12) 0.0607(13) -0.0078(10) -0.0084(11) 0.0064(10)
C35 0.110(2) 0.0593(18) 0.0902(18) -0.0375(16) -0.0195(16) 0.0321(16)
C36 0.090(2) 0.0540(17) 0.0892(18) 0.0028(14) -0.0388(15) 0.0061(15)
C37 0.0651(18) 0.0447(16) 0.123(2) 0.0024(15) 0.0110(16) 0.0016(14)

loop_
_atom_type_symbol
_atom_type_description
_atom_type_scat_dispersion_real
_atom_type_scat_dispersion_imag
_atom_type_scat_source
C C 0.0033 0.0016 'International Tables Vol C Tables 4.2.6.8 and 6.1.1.4'
H H 0.0000 0.0000 'International Tables Vol C Tables 4.2.6.8 and 6.1.1.4'
N N 0.0061 0.0033 'International Tables Vol C Tables 4.2.6.8 and 6.1.1.4'
O O 0.0106 0.0060 'International Tables Vol C Tables 4.2.6.8 and 6.1.1.4'

loop_
_geom_angle_atom_site_label_1
_geom_angle_atom_site_label_2
_geom_angle_atom_site_label_3
_geom_angle
C33 O2 C34 121.36(15)
C28 O4 C29 116.65(15)
C16 O7 C17' 122.3(5)
C16 O7 C17 110.7(3)
C17' O7 C17 26.3(5)
C25 N1 C26 126.72(19)
C25 N1 C24 109.11(15)
C26 N1 C24 124.07(19)
C13 N2 C14 125.92(16)
C13 N2 C12 109.22(13)
C14 N2 C12 124.82(15)
C31 C1 C2 113.80(15)
C31 C1 C6 112.98(14)
C2 C1 C6 112.84(14)
C31 C1 H1A 105.4
C2 C1 H1A 105.4
C6 C1 H1A 105.4
C3 C2 C1 110.76(14)
C3 C2 H2A 109.5
C1 C2 H2A 109.5
C3 C2 H2B 109.5
C1 C2 H2B 109.5
H2A C2 H2B 108.1
C2 C3 C28 110.65(15)
C2 C3 C4 112.56(13)
C28 C3 C4 113.70(15)
C2 C3 H3A 106.5
C28 C3 H3A 106.5
C4 C3 H3A 106.5
C19 C4 C25 101.48(16)
C19 C4 C3 115.39(13)
C25 C4 C3 111.29(14)
C19 C4 C5 115.44(14)
C25 C4 C5 103.53(13)
C3 C4 C5 108.83(14)
C16 C5 C6 112.72(14)
C16 C5 C4 110.13(15)
C6 C5 C4 119.49(13)
C16 C5 H5A 104.3
C6 C5 H5A 104.3
C4 C5 H5A 104.3
C7 C6 C13 101.10(13)
C7 C6 C5 105.47(13)
C13 C6 C5 113.18(14)
C7 C6 C1 117.57(14)
C13 C6 C1 109.41(13)
C5 C6 C1 109.95(13)
C8 C7 C12 119.96(16)
C8 C7 C6 129.59(16)
C12 C7 C6 110.29(14)
C7 C8 C9 118.97(18)
C7 C8 H8A 120.5
C9 C8 H8A 120.5
C10 C9 C8 120.30(19)
C10 C9 H9A 119.9
C8 C9 H9A 119.9
C11 C10 C9 121.56(19)
C11 C10 H10A 119.2
C9 C10 H10A 119.2
C10 C11 C12 117.94(19)
C10 C11 H11A 121.0
C12 C11 H11A 121.0
C11 C12 C7 121.20(17)
C11 C12 N2 129.24(17)
C7 C12 N2 109.54(15)
O9 C13 N2 125.11(15)
O9 C13 C6 125.57(15)
N2 C13 C6 109.19(14)
O10 C14 N2 119.2(2)
O10 C14 C15 122.52(19)
N2 C14 C15 118.26(19)
C14 C15 H15A 109.5
C14 C15 H15B 109.5
H15A C15 H15B 109.5
C14 C15 H15C 109.5
H15A C15 H15C 109.5
H15B C15 H15C 109.5
O8 C16 O7 123.83(17)
O8 C16 C5 126.11(17)
O7 C16 C5 110.01(16)
C18 C17 O7 105.4(5)
C18 C17 H17A 110.7
O7 C17 H17A 110.7
C18 C17 H17B 110.7
O7 C17 H17B 110.7
H17A C17 H17B 108.8
C17 C18 H18A 109.5
C17 C18 H18B 109.5
H18A C18 H18B 109.5
C17 C18 H18C 109.5
H18A C18 H18C 109.5
H18B C18 H18C 109.5
O7 C17' C18' 100.5(6)
O7 C17' H17C 111.7
C18' C17' H17C 111.7
O7 C17' H17D 111.7
C18' C17' H17D 111.7
H17C C17' H17D 109.5
C17' C18' H18D 109.5
C17' C18' H18E 109.5
H18D C18' H18E 109.5
C17' C18' H18F 109.5
H18D C18' H18F 109.5
H18E C18' H18F 109.5
C24 C19 C20 119.32(18)
C24 C19 C4 110.16(16)
C20 C19 C4 130.52(18)
C19 C20 C21 119.0(2)
C19 C20 H20A 120.5
C21 C20 H20A 120.5
C22 C21 C20 121.1(2)
C22 C21 H21A 119.5
C20 C21 H21A 119.5
C21 C22 C23 120.8(2)
C21 C22 H22A 119.6
C23 C22 H22A 119.6
C22 C23 C24 118.1(2)
C22 C23 H23A 121.0
C24 C23 H23A 121.0
C19 C24 C23 121.7(2)
C19 C24 N1 109.55(17)
C23 C24 N1 128.7(2)
O5 C25 N1 126.32(17)
O5 C25 C4 124.53(18)
N1 C25 C4 109.14(16)
O6' C26 O6 35.2(5)
O6' C26 N1 119.3(4)
O6 C26 N1 115.3(6)
O6' C26 C27 120.0(4)
O6 C26 C27 120.4(5)
N1 C26 C27 119.1(2)
C26 C27 H27A 109.5
C26 C27 H27B 109.5
H27A C27 H27B 109.5
C26 C27 H27C 109.5
H27A C27 H27C 109.5
H27B C27 H27C 109.5
O3 C28 O4 123.74(18)
O3 C28 C3 124.43(19)
O4 C28 C3 111.83(16)
O4 C29 C30 107.62(16)
O4 C29 H29A 110.2
C30 C29 H29A 110.2
O4 C29 H29B 110.2
C30 C29 H29B 110.2
H29A C29 H29B 108.5
C29 C30 H30A 109.5
C29 C30 H30B 109.5
H30A C30 H30B 109.5
C29 C30 H30C 109.5
H30A C30 H30C 109.5
H30B C30 H30C 109.5
C32 C31 C33 120.3(2)
C32 C31 C1 125.21(19)
C33 C31 C1 114.33(16)
C31 C32 H32A 122.9(13)
C31 C32 H32B 117.9(12)
H32A C32 H32B 119.1(17)
O1 C33 O2 125.55(18)
O1 C33 C31 121.14(19)
O2 C33 C31 113.32(17)
O2 C34 C35 109.58(16)
O2 C34 C37 109.54(17)
C35 C34 C37 113.8(2)
O2 C34 C36 102.31(17)
C35 C34 C36 110.6(2)
C37 C34 C36 110.4(2)
C34 C35 H35A 109.5
C34 C35 H35B 109.5
H35A C35 H35B 109.5
C34 C35 H35C 109.5
H35A C35 H35C 109.5
H35B C35 H35C 109.5
C34 C36 H36A 109.5
C34 C36 H36B 109.5
H36A C36 H36B 109.5
C34 C36 H36C 109.5
H36A C36 H36C 109.5
H36B C36 H36C 109.5
C34 C37 H37A 109.5
C34 C37 H37B 109.5
H37A C37 H37B 109.5
C34 C37 H37C 109.5
H37A C37 H37C 109.5
H37B C37 H37C 109.5

loop_
_geom_bond_atom_site_label_1
_geom_bond_atom_site_label_2
_geom_bond_distance
O1 C33 1.215(2)
O2 C33 1.330(2)
O2 C34 1.489(2)
O3 C28 1.195(2)
O4 C28 1.337(2)
O4 C29 1.451(2)
O5 C25 1.218(2)
O6 C26 1.262(7)
O6' C26 1.225(5)
O7 C16 1.334(2)
O7 C17' 1.489(7)
O7 C17 1.500(6)
O8 C16 1.203(2)
O9 C13 1.2106(18)
O10 C14 1.197(2)
N1 C25 1.400(2)
N1 C26 1.412(3)
N1 C24 1.438(2)
N2 C13 1.407(2)
N2 C14 1.409(2)
N2 C12 1.430(2)
C1 C31 1.512(2)
C1 C2 1.526(2)
C1 C6 1.580(2)
C1 H1A 0.9800
C2 C3 1.519(2)
C2 H2A 0.9700
C2 H2B 0.9700
C3 C28 1.522(2)
C3 C4 1.561(2)
C3 H3A 0.9800
C4 C19 1.517(2)
C4 C25 1.534(2)
C4 C5 1.577(2)
C5 C16 1.511(2)
C5 C6 1.570(2)
C5 H5A 0.9800
C6 C7 1.518(2)
C6 C13 1.537(2)
C7 C8 1.382(2)
C7 C12 1.392(2)
C8 C9 1.384(3)
C8 H8A 0.9300
C9 C10 1.377(3)
C9 H9A 0.9300
C10 C11 1.380(3)
C10 H10A 0.9300
C11 C12 1.381(2)
C11 H11A 0.9300
C14 C15 1.486(3)
C15 H15A 0.9600
C15 H15B 0.9600
C15 H15C 0.9600
C17 C18 1.479(8)
C17 H17A 0.9700
C17 H17B 0.9700
C18 H18A 0.9600
C18 H18B 0.9600
C18 H18C 0.9600
C17' C18' 1.525(9)
C17' H17C 0.9700
C17' H17D 0.9700
C18' H18D 0.9600
C18' H18E 0.9600
C18' H18F 0.9600
C19 C24 1.387(3)
C19 C20 1.388(2)
C20 C21 1.389(3)
C20 H20A 0.9300
C21 C22 1.372(3)
C21 H21A 0.9300
C22 C23 1.385(3)
C22 H22A 0.9300
C23 C24 1.390(3)
C23 H23A 0.9300
C26 C27 1.487(3)
C27 H27A 0.9600
C27 H27B 0.9600
C27 H27C 0.9600
C29 C30 1.502(3)
C29 H29A 0.9700
C29 H29B 0.9700
C30 H30A 0.9600
C30 H30B 0.9600
C30 H30C 0.9600
C31 C32 1.327(3)
C31 C33 1.491(3)
C32 H32A 0.959(9)
C32 H32B 0.967(9)
C34 C35 1.505(3)
C34 C37 1.510(3)
C34 C36 1.519(3)
C35 H35A 0.9600
C35 H35B 0.9600
C35 H35C 0.9600
C36 H36A 0.9600
C36 H36B 0.9600
C36 H36C 0.9600
C37 H37A 0.9600
C37 H37B 0.9600
C37 H37C 0.9600

loop_
_geom_torsion_atom_site_label_1
_geom_torsion_atom_site_label_2
_geom_torsion_atom_site_label_3
_geom_torsion_atom_site_label_4
_geom_torsion
C31 C1 C2 C3 -175.54(13)
C6 C1 C2 C3 54.01(18)
C1 C2 C3 C28 164.18(13)
C1 C2 C3 C4 -67.38(18)
C2 C3 C4 C19 153.16(15)
C28 C3 C4 C19 -80.01(19)
C2 C3 C4 C25 -91.92(18)
C28 C3 C4 C25 34.9(2)
C2 C3 C4 C5 21.54(19)
C28 C3 C4 C5 148.37(14)
C19 C4 C5 C16 35.9(2)
C25 C4 C5 C16 -74.02(17)
C3 C4 C5 C16 167.52(14)
C19 C4 C5 C6 -96.91(18)
C25 C4 C5 C6 153.15(14)
C3 C4 C5 C6 34.68(19)
C16 C5 C6 C7 54.31(18)
C4 C5 C6 C7 -173.98(14)
C16 C5 C6 C13 -55.32(18)
C4 C5 C6 C13 76.40(18)
C16 C5 C6 C1 -178.00(13)
C4 C5 C6 C1 -46.29(19)
C31 C1 C6 C7 -9.9(2)
C2 C1 C6 C7 120.95(16)
C31 C1 C6 C13 104.56(16)
C2 C1 C6 C13 -124.58(15)
C31 C1 C6 C5 -130.56(15)
C2 C1 C6 C5 0.30(18)
C13 C6 C7 C8 -177.14(18)
C5 C6 C7 C8 64.8(2)
C1 C6 C7 C8 -58.2(3)
C13 C6 C7 C12 7.43(18)
C5 C6 C7 C12 -110.64(16)
C1 C6 C7 C12 126.41(16)
C12 C7 C8 C9 -0.1(3)
C6 C7 C8 C9 -175.19(18)
C7 C8 C9 C10 2.3(3)
C8 C9 C10 C11 -2.5(3)
C9 C10 C11 C12 0.5(3)
C10 C11 C12 C7 1.7(3)
C10 C11 C12 N2 179.99(19)
C8 C7 C12 C11 -1.9(3)
C6 C7 C12 C11 174.07(17)
C8 C7 C12 N2 179.52(16)
C6 C7 C12 N2 -4.6(2)
C13 N2 C12 C11 -179.26(19)
C14 N2 C12 C11 -1.3(3)
C13 N2 C12 C7 -0.8(2)
C14 N2 C12 C7 177.21(17)
C14 N2 C13 O9 11.7(3)
C12 N2 C13 O9 -170.32(18)
C14 N2 C13 C6 -172.26(17)
C12 N2 C13 C6 5.71(19)
C7 C6 C13 O9 168.17(18)
C5 C6 C13 O9 -79.5(2)
C1 C6 C13 O9 43.5(2)
C7 C6 C13 N2 -7.83(17)
C5 C6 C13 N2 104.49(16)
C1 C6 C13 N2 -132.53(15)
C13 N2 C14 O10 -172.0(2)
C12 N2 C14 O10 10.3(3)
C13 N2 C14 C15 10.7(3)
C12 N2 C14 C15 -166.93(18)
C17' O7 C16 O8 -18.1(5)
C17 O7 C16 O8 8.5(5)
C17' O7 C16 C5 164.4(4)
C17 O7 C16 C5 -169.0(5)
C6 C5 C16 O8 43.9(3)
C4 C5 C16 O8 -92.3(2)
C6 C5 C16 O7 -138.69(16)
C4 C5 C16 O7 85.10(18)
C16 O7 C17 C18 -176.8(6)
C17' O7 C17 C18 -55.3(13)
C16 O7 C17' C18' 100.3(8)
C17 O7 C17' C18' 29.8(11)
C25 C4 C19 C24 5.79(19)
C3 C4 C19 C24 126.23(17)
C5 C4 C19 C24 -105.36(18)
C25 C4 C19 C20 -173.41(18)
C3 C4 C19 C20 -53.0(3)
C5 C4 C19 C20 75.4(2)
C24 C19 C20 C21 1.7(3)
C4 C19 C20 C21 -179.13(18)
C19 C20 C21 C22 -1.0(3)
C20 C21 C22 C23 -0.9(4)
C21 C22 C23 C24 2.1(4)
C20 C19 C24 C23 -0.5(3)
C4 C19 C24 C23 -179.85(18)
C20 C19 C24 N1 177.16(16)
C4 C19 C24 N1 -2.1(2)
C22 C23 C24 C19 -1.3(3)
C22 C23 C24 N1 -178.6(2)
C25 N1 C24 C19 -3.0(2)
C26 N1 C24 C19 173.51(19)
C25 N1 C24 C23 174.5(2)
C26 N1 C24 C23 -9.0(3)
C26 N1 C25 O5 9.3(3)
C24 N1 C25 O5 -174.31(17)
C26 N1 C25 C4 -169.59(19)
C24 N1 C25 C4 6.78(19)
C19 C4 C25 O5 173.52(16)
C3 C4 C25 O5 50.2(2)
C5 C4 C25 O5 -66.5(2)
C19 C4 C25 N1 -7.55(17)
C3 C4 C25 N1 -130.82(14)
C5 C4 C25 N1 112.43(15)
C25 N1 C26 O6' -164.2(9)
C24 N1 C26 O6' 19.9(10)
C25 N1 C26 O6 156.2(11)
C24 N1 C26 O6 -19.7(12)
C25 N1 C26 C27 1.4(3)
C24 N1 C26 C27 -174.42(19)
C29 O4 C28 O3 1.8(3)
C29 O4 C28 C3 -178.98(14)
C2 C3 C28 O3 -23.0(2)
C4 C3 C28 O3 -150.86(18)
C2 C3 C28 O4 157.74(14)
C4 C3 C28 O4 29.9(2)
C28 O4 C29 C30 166.53(16)
C2 C1 C31 C32 -6.8(3)
C6 C1 C31 C32 123.6(2)
C2 C1 C31 C33 169.16(14)
C6 C1 C31 C33 -60.46(19)
C34 O2 C33 O1 0.7(3)
C34 O2 C33 C31 -179.35(14)
C32 C31 C33 O1 159.26(19)
C1 C31 C33 O1 -16.9(2)
C32 C31 C33 O2 -20.7(3)
C1 C31 C33 O2 163.15(14)
C33 O2 C34 C35 -65.3(2)
C33 O2 C34 C37 60.3(2)
C33 O2 C34 C36 177.39(17)
